data_4134041
loop_
_publ_author_name
'Queen, Joshua D.'
'Phung, Alice C.'
'Caputo, Christine A.'
'Fettinger, James C.'
'Power, Philip P.'

_publ_section_title
;
 Metathetical Exchange between Metal-Metal Triple Bonds.
;
_journal_name_full 'Journal of the American Chemical Society'
_journal_paper_doi 10.1021/jacs.9b13604
_journal_year 2020
_chemical_formula_moiety 'C43 H54 Mo O2 Sn'
_chemical_formula_sum 'C43 H54 Mo O2 Sn'
_chemical_formula_weight 817.51
_space_group_crystal_system triclinic
_space_group_IT_number 2
_space_group_name_Hall '-P 1'
_space_group_name_H-M_alt 'P -1'
_atom_sites_solution_hydrogens geom
_audit_creation_method SHELXL-2018/3
_audit_update_record
;
2019-11-04 deposited with the CCDC.	2019-12-16 downloaded from the CCDC.
;
_cell_angle_alpha 87.9879(15)
_cell_angle_beta 82.7837(15)
_cell_angle_gamma 88.3199(14)
_cell_formula_units_Z 2
_cell_length_a 9.6023(4)
_cell_length_b 9.8505(4)
_cell_length_c 21.0495(8)
_cell_measurement_reflns_used 9848
_cell_measurement_temperature 100(2)
_cell_measurement_theta_max 72.59
_cell_measurement_theta_min 4.24
_cell_volume 1973.41(14)
_computing_cell_refinement 'SAINT (8.38a) (Bruker, 2017)'
_computing_data_collection 'Apex2 (2014.9-1) (Bruker, 2014)'
_computing_data_reduction 'SAINT (8.38a) (Bruker, 2017)'
_computing_molecular_graphics 'Bruker SHELXTL'
_computing_publication_material 'Bruker SHELXTL'
_computing_structure_refinement 'SHELXL-2018/3 (Sheldrick, 2018)'
_computing_structure_solution 'SHELXT (Sheldrick, 2014)'
_diffrn_ambient_temperature 100(2)
_diffrn_measured_fraction_theta_full 0.997
_diffrn_measured_fraction_theta_max 0.993
_diffrn_measurement_device_type 'Bruker APEX-II CCD'
_diffrn_measurement_method '\f and \w scans'
_diffrn_radiation_type CuK\a
_diffrn_radiation_wavelength 1.54178
_diffrn_reflns_av_R_equivalents 0.0336
_diffrn_reflns_av_unetI/netI 0.0522
_diffrn_reflns_Laue_measured_fraction_full 0.997
_diffrn_reflns_Laue_measured_fraction_max 0.993
_diffrn_reflns_limit_h_max 11
_diffrn_reflns_limit_h_min -11
_diffrn_reflns_limit_k_max 12
_diffrn_reflns_limit_k_min -12
_diffrn_reflns_limit_l_max 25
_diffrn_reflns_limit_l_min -26
_diffrn_reflns_number 13323
_diffrn_reflns_point_group_measured_fraction_full 0.997
_diffrn_reflns_point_group_measured_fraction_max 0.993
_diffrn_reflns_theta_full 67.679
_diffrn_reflns_theta_max 72.626
_diffrn_reflns_theta_min 4.236
_exptl_absorpt_coefficient_mu 7.876
_exptl_absorpt_correction_T_max 0.3873
_exptl_absorpt_correction_T_min 0.2027
_exptl_absorpt_correction_type multi-scan
_exptl_absorpt_process_details 'SADABS 2016/2 (Sheldrick, 2016)'
_exptl_crystal_colour Red
_exptl_crystal_density_diffrn 1.376
_exptl_crystal_description Plate
_exptl_crystal_F_000 840
_exptl_crystal_size_max 0.377
_exptl_crystal_size_mid 0.163
_exptl_crystal_size_min 0.067
_refine_diff_density_max 2.304
_refine_diff_density_min -1.439
_refine_diff_density_rms 0.108
_refine_ls_extinction_coef 0.00321(16)
_refine_ls_extinction_expression Fc^*^=kFc[1+0.001xFc^2^\l^3^/sin(2\q)]^-1/4^
_refine_ls_extinction_method 'SHELXL-2018/3 (Sheldrick 2018)'
_refine_ls_goodness_of_fit_ref 1.066
_refine_ls_hydrogen_treatment constr
_refine_ls_matrix_type full
_refine_ls_number_parameters 668
_refine_ls_number_reflns 7775
_refine_ls_number_restraints 74
_refine_ls_restrained_S_all 1.063
_refine_ls_R_factor_all 0.0568
_refine_ls_R_factor_gt 0.0542
_refine_ls_shift/su_max 0.000
_refine_ls_shift/su_mean 0.000
_refine_ls_structure_factor_coef Fsqd
_refine_ls_weighting_details 'w=1/[\s^2^(Fo^2^)+(0.0200P)^2^+7.1939P] where P=(Fo^2^+2Fc^2^)/3'
_refine_ls_weighting_scheme calc
_refine_ls_wR_factor_gt 0.1236
_refine_ls_wR_factor_ref 0.1256
_reflns_Friedel_coverage 0.000
_reflns_number_gt 7301
_reflns_number_total 7775
_reflns_threshold_expression 'I > 2\s(I)'
_cod_data_source_file ja9b13604_si_005.cif
_cod_data_source_block JQ99FMI
_cod_depositor_comments
;
The following automatic conversions were performed:

data item '_exptl_absorpt_correction_type' value 'Multi-scan' was
changed to 'multi-scan' in accordance with the
/home/data/users/saulius/crontab/automatic-downloads/rss-feeds/ACS/lib/dictionaries/cif_core.dic
dictionary named 'cif_core.dic' version 2.4.2 last updated on
2011-04-26.

Automatic conversion script
Id: cif_fix_values 7556 2019-12-06 15:28:31Z antanas 
;
_cod_database_code 4134041
_shelx_shelxl_version_number 2018/3
_shelx_space_group_comment
; 
The symmetry employed for this shelxl refinement is uniquely defined 
by the following loop, which should always be used as a source of 
symmetry information in preference to the above space-group names. 
They are only intended as comments. 
;
_shelx_estimated_absorpt_t_min 0.155
_shelx_estimated_absorpt_t_max 0.620

loop_
_space_group_symop_operation_xyz
'x, y, z'
'-x, -y, -z'

loop_
_atom_site_label
_atom_site_type_symbol
_atom_site_fract_x
_atom_site_fract_y
_atom_site_fract_z
_atom_site_U_iso_or_equiv
_atom_site_adp_type
_atom_site_occupancy
_atom_site_site_symmetry_order
_atom_site_calc_flag
_atom_site_refinement_flags_posn
_atom_site_refinement_flags_adp
_atom_site_refinement_flags_occupancy
_atom_site_disorder_assembly
_atom_site_disorder_group
Sn1 Sn 0.25594(3) 0.73733(3) 0.74774(2) 0.03888(13) Uani 1 1 d . . . . .
Mo1 Mo 0.14745(6) 0.96756(6) 0.74564(3) 0.03471(16) Uani 0.7 1 d . . P A 1
C1 C 0.3642(10) 0.5564(5) 0.7415(4) 0.0313(16) Uani 0.7 1 d G U P A 1
C2 C 0.3790(13) 0.4912(8) 0.6834(4) 0.0329(15) Uani 0.7 1 d G U P A 1
C3 C 0.4544(11) 0.3688(7) 0.6770(2) 0.043(2) Uani 0.7 1 d G U P A 1
H3 H 0.464463 0.324272 0.637284 0.051 Uiso 0.7 1 calc R U P A 1
C4 C 0.5150(7) 0.3116(5) 0.7285(3) 0.047(2) Uani 0.7 1 d G U P A 1
H4 H 0.566516 0.227971 0.724127 0.057 Uiso 0.7 1 calc R U P A 1
C5 C 0.5002(6) 0.3768(5) 0.7866(2) 0.0445(18) Uani 0.7 1 d G U P A 1
H5 H 0.541638 0.337729 0.821858 0.053 Uiso 0.7 1 calc R U P A 1
C6 C 0.4248(7) 0.4992(5) 0.7931(3) 0.0323(18) Uani 0.7 1 d DG . P A 1
C7 C 0.3266(4) 0.5667(4) 0.6260(2) 0.0304(8) Uani 1 1 d . . . . .
C8 C 0.1850(4) 0.5665(4) 0.6153(2) 0.0329(9) Uani 1 1 d . . . . .
C9 C 0.1397(4) 0.6552(4) 0.5689(2) 0.0341(9) Uani 1 1 d . . . . .
H9 H 0.043614 0.656042 0.562210 0.041 Uiso 1 1 calc R U . . .
C10 C 0.2304(4) 0.7427(4) 0.53177(19) 0.0314(8) Uani 1 1 d . . . . .
C11 C 0.3703(4) 0.7391(4) 0.54197(19) 0.0307(8) Uani 1 1 d . . . . .
H11 H 0.433445 0.797664 0.516604 0.037 Uiso 1 1 calc R U . . .
C12 C 0.4218(4) 0.6533(4) 0.58784(19) 0.0311(8) Uani 1 1 d . . . . .
C13 C 0.0834(5) 0.4668(5) 0.6523(2) 0.0412(10) Uani 1 1 d . . . . .
H13 H 0.124208 0.437312 0.692111 0.049 Uiso 1 1 calc R U . . .
C14 C -0.0621(5) 0.5272(7) 0.6730(3) 0.0585(14) Uani 1 1 d . . . . .
H14A H -0.053588 0.611858 0.695139 0.088 Uiso 1 1 calc R U . . .
H14B H -0.116227 0.462542 0.701928 0.088 Uiso 1 1 calc R U . . .
H14C H -0.110362 0.546247 0.635137 0.088 Uiso 1 1 calc R U . . .
C15 C 0.0768(10) 0.3411(8) 0.6129(4) 0.097(3) Uani 1 1 d . . . . .
H15A H 0.024741 0.270621 0.639098 0.146 Uiso 1 1 calc R U . . .
H15B H 0.172246 0.307173 0.598831 0.146 Uiso 1 1 calc R U . . .
H15C H 0.029035 0.364515 0.575311 0.146 Uiso 1 1 calc R U . . .
C16 C 0.1773(5) 0.8412(5) 0.4832(2) 0.0382(10) Uani 1 1 d . . . . .
H16 H 0.076571 0.821415 0.480865 0.046 Uiso 1 1 calc R U . . .
C17 C 0.1842(5) 0.9874(5) 0.5039(2) 0.0437(11) Uani 1 1 d . . . . .
H17A H 0.128162 0.997901 0.545712 0.066 Uiso 1 1 calc R U . . .
H17B H 0.146977 1.049163 0.472219 0.066 Uiso 1 1 calc R U . . .
H17C H 0.282049 1.009184 0.506984 0.066 Uiso 1 1 calc R U . . .
C18 C 0.2582(5) 0.8240(6) 0.4157(2) 0.0477(12) Uani 1 1 d . . . . .
H18A H 0.356602 0.847356 0.416109 0.072 Uiso 1 1 calc R U . . .
H18B H 0.216077 0.884318 0.384928 0.072 Uiso 1 1 calc R U . . .
H18C H 0.253311 0.729565 0.403207 0.072 Uiso 1 1 calc R U . . .
C19 C 0.5763(4) 0.6563(5) 0.5969(2) 0.0395(10) Uani 1 1 d . . . . .
H19 H 0.595801 0.580890 0.627862 0.047 Uiso 1 1 calc R U . . .
C20 C 0.6100(5) 0.7901(7) 0.6255(3) 0.0539(13) Uani 1 1 d . . . . .
H20A H 0.588045 0.865986 0.596700 0.081 Uiso 1 1 calc R U . . .
H20B H 0.709943 0.790332 0.630744 0.081 Uiso 1 1 calc R U . . .
H20C H 0.553592 0.799943 0.667278 0.081 Uiso 1 1 calc R U . . .
C21 C 0.6711(5) 0.6333(5) 0.5340(2) 0.0433(11) Uani 1 1 d . . . . .
H21A H 0.648363 0.547079 0.516383 0.065 Uiso 1 1 calc R U . . .
H21B H 0.769562 0.630265 0.541995 0.065 Uiso 1 1 calc R U . . .
H21C H 0.656224 0.707871 0.503335 0.065 Uiso 1 1 calc R U . . .
C22 C 0.4080(19) 0.5787(12) 0.8564(5) 0.041(3) Uani 0.7 1 d D . P A 1
C23 C 0.3028(17) 0.5420(14) 0.9055(7) 0.045(3) Uani 0.7 1 d . . P A 1
C24 C 0.2789(12) 0.6247(9) 0.9593(4) 0.052(2) Uani 0.7 1 d . U P A 1
H24 H 0.208275 0.600702 0.993203 0.063 Uiso 0.7 1 calc R U P A 1
C25 C 0.3542(18) 0.7380(10) 0.9639(6) 0.059(3) Uani 0.7 1 d D U P A 1
C26 C 0.4633(13) 0.7683(10) 0.9176(6) 0.056(3) Uani 0.7 1 d . . P A 1
H26 H 0.522075 0.841861 0.923000 0.067 Uiso 0.7 1 calc R U P A 1
C27 C 0.4889(13) 0.6906(11) 0.8617(5) 0.046(2) Uani 0.7 1 d . . P A 1
C28 C 0.2133(17) 0.4221(15) 0.9015(6) 0.052(3) Uani 0.7 1 d . . P A 1
H28 H 0.262539 0.362386 0.867844 0.063 Uiso 0.7 1 calc R U P A 1
C29 C 0.068(2) 0.464(2) 0.8807(8) 0.067(5) Uani 0.7 1 d . . P A 1
H29A H 0.012663 0.383323 0.878616 0.100 Uiso 0.7 1 calc R U P A 1
H29B H 0.019070 0.526152 0.911958 0.100 Uiso 0.7 1 calc R U P A 1
H29C H 0.082192 0.510431 0.838452 0.100 Uiso 0.7 1 calc R U P A 1
C30 C 0.1825(16) 0.3347(11) 0.9631(6) 0.077(4) Uani 0.7 1 d . . P A 1
H30A H 0.123304 0.259163 0.955227 0.116 Uiso 0.7 1 calc R U P A 1
H30B H 0.270978 0.298630 0.976299 0.116 Uiso 0.7 1 calc R U P A 1
H30C H 0.133521 0.390317 0.997008 0.116 Uiso 0.7 1 calc R U P A 1
C31 C 0.3111(12) 0.8084(14) 1.0285(4) 0.086(3) Uani 0.7 1 d D U P A 1
H31 H 0.241761 0.751424 1.056180 0.103 Uiso 0.7 1 calc R U P A 1
C32 C 0.2433(15) 0.9443(13) 1.0138(6) 0.084(4) Uani 0.7 1 d D U P A 1
H32A H 0.158737 0.930144 0.993428 0.126 Uiso 0.7 1 calc R U P A 1
H32B H 0.217654 0.992498 1.053678 0.126 Uiso 0.7 1 calc R U P A 1
H32C H 0.309458 0.998330 0.984754 0.126 Uiso 0.7 1 calc R U P A 1
C33 C 0.4420(12) 0.8175(17) 1.0598(5) 0.110(5) Uani 0.7 1 d D . P A 1
H33A H 0.479693 0.725790 1.067817 0.165 Uiso 0.7 1 calc R U P A 1
H33B H 0.511846 0.869193 1.031659 0.165 Uiso 0.7 1 calc R U P A 1
H33C H 0.420042 0.863361 1.100583 0.165 Uiso 0.7 1 calc R U P A 1
C34 C 0.6167(13) 0.7286(15) 0.8127(6) 0.055(3) Uani 0.7 1 d . . P A 1
H34 H 0.606741 0.681040 0.772417 0.065 Uiso 0.7 1 calc R U P A 1
C35 C 0.6206(11) 0.8792(12) 0.7959(5) 0.065(2) Uani 0.7 1 d . . P A 1
H35A H 0.531503 0.909141 0.781212 0.098 Uiso 0.7 1 calc R U P A 1
H35B H 0.635122 0.929332 0.833846 0.098 Uiso 0.7 1 calc R U P A 1
H35C H 0.697828 0.896696 0.761770 0.098 Uiso 0.7 1 calc R U P A 1
C36 C 0.7503(10) 0.6752(14) 0.8358(5) 0.074(3) Uani 0.7 1 d . . P A 1
H36A H 0.742670 0.577654 0.846004 0.111 Uiso 0.7 1 calc R U P A 1
H36B H 0.829111 0.690186 0.802101 0.111 Uiso 0.7 1 calc R U P A 1
H36C H 0.766405 0.722823 0.874177 0.111 Uiso 0.7 1 calc R U P A 1
C37 C 0.0157(6) 1.1623(5) 0.7802(2) 0.053(2) Uani 0.7 1 d G U P A 1
H37 H -0.039849 1.211499 0.752494 0.064 Uiso 0.7 1 calc R U P A 1
C38 C -0.0297(5) 1.0529(6) 0.8228(3) 0.0534(19) Uani 0.7 1 d G . P A 1
H38 H -0.120888 1.016051 0.828578 0.064 Uiso 0.7 1 calc R U P A 1
C39 C 0.0853(6) 1.0081(5) 0.8551(2) 0.0530(19) Uani 0.7 1 d G . P A 1
H39 H 0.084479 0.936130 0.886412 0.064 Uiso 0.7 1 calc R U P A 1
C40 C 0.2017(5) 1.0899(5) 0.8326(3) 0.056(2) Uani 0.7 1 d G . P A 1
H40 H 0.292441 1.082186 0.846071 0.067 Uiso 0.7 1 calc R U P A 1
C41 C 0.1587(6) 1.1851(4) 0.7862(2) 0.054(2) Uani 0.7 1 d G . P A 1
H41 H 0.215603 1.252373 0.763305 0.065 Uiso 0.7 1 calc R U P A 1
C42 C 0.0230(7) 0.9132(7) 0.6855(4) 0.0371(15) Uani 0.7 1 d . . P A 1
O42 O -0.0564(5) 0.8913(5) 0.6505(2) 0.0481(12) Uani 0.7 1 d . . P A 1
C43 C 0.2860(7) 1.0157(6) 0.6724(3) 0.0373(14) Uani 0.7 1 d . . P A 1
O43 O 0.3663(5) 1.0551(5) 0.6310(2) 0.0483(12) Uani 0.7 1 d . . P A 1
Mo1B Mo 0.1223(2) 0.95029(15) 0.77649(9) 0.0499(4) Uani 0.3 1 d . . P A 2
C1B C 0.362(3) 0.5249(14) 0.7354(10) 0.028(2) Uani 0.3 1 d G U P A 2
C2B C 0.379(3) 0.474(2) 0.6741(9) 0.032(2) Uani 0.3 1 d G U P A 2
C3B C 0.436(3) 0.344(2) 0.6638(6) 0.042(3) Uani 0.3 1 d G U P A 2
H3B H 0.447271 0.309429 0.621836 0.051 Uiso 0.3 1 calc R U P A 2
C4B C 0.4756(17) 0.2652(13) 0.7147(7) 0.047(3) Uani 0.3 1 d G U P A 2
H4B H 0.514642 0.176488 0.707669 0.057 Uiso 0.3 1 calc R U P A 2
C5B C 0.4586(17) 0.3161(12) 0.7761(6) 0.046(2) Uani 0.3 1 d G U P A 2
H5B H 0.485966 0.262140 0.810914 0.055 Uiso 0.3 1 calc R U P A 2
C6B C 0.4016(18) 0.4460(13) 0.7864(7) 0.040(5) Uani 0.3 1 d DG . P A 2
C22B C 0.389(3) 0.524(3) 0.8500(9) 0.046(7) Uani 0.3 1 d D . P A 2
C23B C 0.270(3) 0.497(4) 0.8973(13) 0.040(7) Uani 0.3 1 d . . P A 2
C24B C 0.258(3) 0.567(2) 0.9522(11) 0.053(3) Uani 0.3 1 d . U P A 2
H24B H 0.182762 0.541408 0.983862 0.063 Uiso 0.3 1 calc R U P A 2
C25B C 0.353(5) 0.688(3) 0.9708(15) 0.060(3) Uani 0.3 1 d D U P A 2
C26B C 0.459(3) 0.689(4) 0.9189(13) 0.091(12) Uani 0.3 1 d . . P A 2
H26B H 0.527110 0.756193 0.921382 0.110 Uiso 0.3 1 calc R U P A 2
C27B C 0.483(3) 0.614(4) 0.8652(12) 0.061(9) Uani 0.3 1 d . . P A 2
C28B C 0.166(3) 0.392(4) 0.8867(15) 0.055(8) Uani 0.3 1 d . . P A 2
H28B H 0.212123 0.337490 0.850487 0.065 Uiso 0.3 1 calc R U P A 2
C29B C 0.039(5) 0.456(5) 0.8636(16) 0.050(8) Uani 0.3 1 d . . P A 2
H29D H -0.026944 0.385255 0.857138 0.076 Uiso 0.3 1 calc R U P A 2
H29E H -0.005509 0.519190 0.895326 0.076 Uiso 0.3 1 calc R U P A 2
H29F H 0.066046 0.505527 0.822886 0.076 Uiso 0.3 1 calc R U P A 2
C30B C 0.123(3) 0.282(3) 0.9455(15) 0.086(9) Uani 0.3 1 d . . P A 2
H30D H 0.207755 0.241571 0.960078 0.130 Uiso 0.3 1 calc R U P A 2
H30E H 0.067203 0.328660 0.981032 0.130 Uiso 0.3 1 calc R U P A 2
H30F H 0.066722 0.211115 0.930480 0.130 Uiso 0.3 1 calc R U P A 2
C31B C 0.343(3) 0.817(4) 1.0126(10) 0.085(4) Uani 0.3 1 d D U P A 2
H31B H 0.427986 0.873217 1.002517 0.102 Uiso 0.3 1 calc R U P A 2
C32B C 0.209(4) 0.900(3) 1.0059(16) 0.087(5) Uani 0.3 1 d D U P A 2
H32D H 0.215306 0.942281 0.962815 0.130 Uiso 0.3 1 calc R U P A 2
H32E H 0.128241 0.840440 1.012659 0.130 Uiso 0.3 1 calc R U P A 2
H32F H 0.197877 0.970700 1.037821 0.130 Uiso 0.3 1 calc R U P A 2
C33B C 0.337(2) 0.749(2) 1.0789(8) 0.066(6) Uani 0.3 1 d D . P A 2
H33D H 0.423643 0.696378 1.082147 0.098 Uiso 0.3 1 calc R U P A 2
H33E H 0.326129 0.819373 1.111235 0.098 Uiso 0.3 1 calc R U P A 2
H33F H 0.256493 0.689113 1.086072 0.098 Uiso 0.3 1 calc R U P A 2
C34B C 0.617(2) 0.636(4) 0.8196(10) 0.073(8) Uani 0.3 1 d . . P A 2
H34B H 0.599648 0.597322 0.778038 0.087 Uiso 0.3 1 calc R U P A 2
C35B C 0.650(5) 0.785(6) 0.8048(19) 0.107(18) Uani 0.3 1 d . . P A 2
H35D H 0.736551 0.791087 0.775204 0.161 Uiso 0.3 1 calc R U P A 2
H35E H 0.572256 0.829146 0.785112 0.161 Uiso 0.3 1 calc R U P A 2
H35F H 0.660885 0.829431 0.844612 0.161 Uiso 0.3 1 calc R U P A 2
C36B C 0.737(2) 0.548(4) 0.8435(11) 0.091(9) Uani 0.3 1 d . . P A 2
H36D H 0.823277 0.561617 0.814297 0.136 Uiso 0.3 1 calc R U P A 2
H36E H 0.750567 0.575378 0.886549 0.136 Uiso 0.3 1 calc R U P A 2
H36F H 0.711848 0.452399 0.844805 0.136 Uiso 0.3 1 calc R U P A 2
C37B C -0.0283(18) 1.1349(16) 0.7695(7) 0.056(3) Uani 0.3 1 d G U P A 2
H37B H -0.069600 1.178781 0.806976 0.067 Uiso 0.3 1 calc R U P A 2
C38B C -0.0870(16) 1.0273(17) 0.7394(9) 0.086(8) Uani 0.3 1 d G . P A 2
H38B H -0.174559 0.986495 0.753174 0.104 Uiso 0.3 1 calc R U P A 2
C39B C 0.008(2) 0.9912(17) 0.6850(8) 0.092(9) Uani 0.3 1 d G . P A 2
H39B H -0.004717 0.922163 0.656029 0.110 Uiso 0.3 1 calc R U P A 2
C40B C 0.1256(19) 1.0766(19) 0.6815(7) 0.081(7) Uani 0.3 1 d G . P A 2
H40B H 0.205212 1.074690 0.649793 0.097 Uiso 0.3 1 calc R U P A 2
C41B C 0.1031(18) 1.1654(14) 0.7337(7) 0.071(7) Uani 0.3 1 d G . P A 2
H41B H 0.165112 1.233288 0.743083 0.085 Uiso 0.3 1 calc R U P A 2
C42B C 0.019(2) 0.857(2) 0.8552(10) 0.059(5) Uani 0.3 1 d . . P A 2
O42B O -0.0377(18) 0.8105(19) 0.9002(7) 0.084(5) Uani 0.3 1 d . . P A 2
C43B C 0.255(3) 1.006(2) 0.8312(10) 0.064(4) Uani 0.3 1 d . U P A 2
O43B O 0.3399(19) 1.0469(14) 0.8595(7) 0.070(3) Uani 0.3 1 d . U P A 2

loop_
_atom_site_aniso_label
_atom_site_aniso_U_11
_atom_site_aniso_U_22
_atom_site_aniso_U_33
_atom_site_aniso_U_23
_atom_site_aniso_U_13
_atom_site_aniso_U_12
Sn1 0.03500(18) 0.03646(19) 0.0445(2) -0.00589(12) -0.00192(12) 0.00266(11)
Mo1 0.0408(3) 0.0282(3) 0.0333(3) -0.0074(3) 0.0046(3) -0.0019(2)
C1 0.031(2) 0.033(4) 0.026(3) -0.001(3) 0.005(2) 0.011(3)
C2 0.031(2) 0.031(3) 0.032(3) -0.001(3) 0.008(3) 0.010(3)
C3 0.049(4) 0.033(4) 0.041(4) -0.006(3) 0.012(3) 0.012(3)
C4 0.055(5) 0.029(4) 0.051(4) 0.002(3) 0.013(3) 0.018(3)
C5 0.048(5) 0.037(4) 0.043(3) 0.012(3) 0.004(3) 0.023(3)
C6 0.032(4) 0.029(4) 0.034(4) 0.001(3) 0.003(3) 0.013(3)
C7 0.0262(19) 0.0290(19) 0.034(2) -0.0020(16) 0.0023(15) 0.0024(15)
C8 0.028(2) 0.032(2) 0.038(2) -0.0100(17) 0.0029(16) -0.0021(16)
C9 0.0228(19) 0.042(2) 0.038(2) -0.0108(18) -0.0005(16) 0.0027(16)
C10 0.029(2) 0.034(2) 0.031(2) -0.0086(16) -0.0031(16) 0.0064(16)
C11 0.0273(19) 0.030(2) 0.035(2) 0.0010(16) -0.0019(16) -0.0018(15)
C12 0.0261(19) 0.033(2) 0.034(2) -0.0017(16) -0.0009(15) 0.0008(15)
C13 0.036(2) 0.042(2) 0.043(2) -0.0078(19) 0.0068(19) -0.0110(19)
C14 0.035(3) 0.079(4) 0.057(3) 0.005(3) 0.012(2) -0.006(3)
C15 0.121(7) 0.074(5) 0.085(5) -0.037(4) 0.055(5) -0.062(5)
C16 0.030(2) 0.049(3) 0.034(2) -0.0022(19) -0.0043(17) 0.0134(18)
C17 0.044(3) 0.045(3) 0.040(2) 0.0033(19) 0.0003(19) 0.015(2)
C18 0.045(3) 0.061(3) 0.035(2) -0.005(2) -0.003(2) 0.019(2)
C19 0.027(2) 0.053(3) 0.038(2) 0.006(2) -0.0049(17) -0.0009(18)
C20 0.035(2) 0.084(4) 0.044(3) -0.015(3) -0.002(2) -0.012(2)
C21 0.026(2) 0.056(3) 0.047(3) -0.005(2) -0.0039(18) 0.0060(19)
C22 0.052(7) 0.043(6) 0.029(4) -0.002(4) -0.011(4) 0.015(6)
C23 0.052(8) 0.042(6) 0.041(5) -0.004(4) -0.003(5) 0.004(5)
C24 0.087(6) 0.034(5) 0.031(3) -0.011(4) 0.013(3) 0.016(5)
C25 0.076(5) 0.059(7) 0.041(4) 0.006(5) -0.005(4) 0.022(8)
C26 0.057(6) 0.059(6) 0.052(5) -0.007(5) -0.012(4) -0.003(5)
C27 0.044(5) 0.052(5) 0.043(5) 0.006(4) -0.011(3) 0.010(5)
C28 0.059(10) 0.056(7) 0.037(6) -0.007(5) 0.009(6) 0.013(7)
C29 0.091(12) 0.061(7) 0.046(10) -0.013(7) 0.010(8) -0.018(7)
C30 0.117(11) 0.049(6) 0.055(6) 0.002(4) 0.024(6) -0.001(6)
C31 0.083(8) 0.141(8) 0.029(6) -0.014(5) 0.008(5) 0.017(6)
C32 0.073(8) 0.141(12) 0.042(5) -0.036(6) -0.027(4) 0.029(8)
C33 0.077(7) 0.214(16) 0.038(5) 0.021(7) -0.017(5) 0.027(9)
C34 0.050(6) 0.072(8) 0.040(6) 0.010(6) -0.003(5) -0.006(6)
C35 0.057(5) 0.074(7) 0.064(6) 0.003(5) -0.004(4) -0.022(5)
C36 0.047(5) 0.113(9) 0.062(6) -0.004(6) -0.010(4) 0.009(5)
C37 0.069(6) 0.036(4) 0.052(4) -0.016(3) 0.005(4) 0.010(4)
C38 0.055(4) 0.053(4) 0.047(4) -0.019(3) 0.018(3) 0.001(3)
C39 0.076(5) 0.043(4) 0.037(4) -0.014(3) 0.005(3) -0.003(4)
C40 0.065(5) 0.052(5) 0.054(4) -0.033(4) -0.009(4) 0.005(4)
C41 0.077(5) 0.025(3) 0.055(4) -0.021(3) 0.012(4) -0.001(3)
C42 0.037(3) 0.028(3) 0.043(4) -0.001(3) 0.008(3) 0.006(3)
O42 0.033(2) 0.061(3) 0.049(3) 0.002(2) -0.001(2) 0.005(2)
C43 0.040(3) 0.028(3) 0.041(3) -0.015(2) 0.011(3) -0.005(2)
O43 0.047(3) 0.041(3) 0.053(3) -0.016(2) 0.014(2) -0.008(2)
Mo1B 0.0869(13) 0.0279(7) 0.0355(8) 0.0019(7) -0.0123(9) 0.0077(7)
C1B 0.029(3) 0.028(5) 0.024(3) -0.003(4) 0.005(3) 0.012(4)
C2B 0.031(3) 0.031(4) 0.030(4) -0.003(3) 0.009(3) 0.009(3)
C3B 0.049(5) 0.032(5) 0.040(5) -0.004(4) 0.011(4) 0.012(4)
C4B 0.054(6) 0.030(5) 0.051(5) 0.006(4) 0.013(4) 0.017(4)
C5B 0.050(5) 0.039(5) 0.044(4) 0.015(4) 0.003(4) 0.024(4)
C6B 0.054(11) 0.035(12) 0.028(8) 0.010(8) 0.006(7) -0.002(9)
C22B 0.023(10) 0.09(2) 0.029(10) -0.005(11) -0.006(7) 0.023(15)
C23B 0.029(14) 0.06(2) 0.026(11) 0.018(14) 0.002(9) 0.002(14)
C24B 0.086(6) 0.036(6) 0.031(4) -0.010(5) 0.013(4) 0.018(6)
C25B 0.077(5) 0.061(8) 0.039(5) 0.007(6) -0.005(5) 0.022(8)
C26B 0.063(15) 0.17(4) 0.041(13) -0.04(2) -0.007(10) -0.04(2)
C27B 0.047(14) 0.11(3) 0.026(10) 0.004(15) 0.000(9) 0.02(2)
C28B 0.032(13) 0.08(2) 0.046(16) 0.010(13) 0.002(9) 0.022(14)
C29B 0.066(19) 0.057(16) 0.025(14) -0.016(10) 0.005(11) 0.018(14)
C30B 0.08(2) 0.09(2) 0.077(19) 0.002(16) 0.029(15) 0.014(16)
C31B 0.081(8) 0.140(9) 0.029(7) -0.014(6) 0.008(6) 0.017(7)
C32B 0.077(10) 0.146(13) 0.042(7) -0.038(8) -0.025(7) 0.024(10)
C33B 0.077(14) 0.094(16) 0.026(8) -0.018(9) -0.011(9) 0.020(12)
C34B 0.043(11) 0.15(3) 0.029(9) 0.009(14) -0.011(8) -0.020(16)
C35B 0.10(3) 0.15(5) 0.056(16) 0.03(3) 0.028(17) -0.03(3)
C36B 0.041(11) 0.18(3) 0.051(12) -0.012(16) 0.002(9) 0.008(15)
C37B 0.070(7) 0.039(5) 0.055(5) -0.014(4) 0.004(5) 0.012(5)
C38B 0.091(18) 0.063(14) 0.12(2) 0.017(14) -0.054(17) -0.002(12)
C39B 0.12(3) 0.10(2) 0.054(14) 0.012(16) -0.015(14) 0.02(2)
C40B 0.11(2) 0.076(15) 0.054(12) -0.002(11) -0.019(13) -0.001(15)
C41B 0.13(2) 0.038(9) 0.045(10) 0.024(8) -0.033(12) -0.002(11)
C42B 0.058(11) 0.058(11) 0.058(11) 0.005(9) 0.001(9) 0.021(9)
O42B 0.083(11) 0.109(13) 0.049(8) 0.023(8) 0.022(8) 0.021(9)
C43B 0.096(11) 0.039(7) 0.061(9) 0.000(7) -0.026(8) 0.005(8)
O43B 0.104(10) 0.046(6) 0.062(7) -0.001(5) -0.023(7) 0.007(6)

loop_
_atom_type_symbol
_atom_type_description
_atom_type_scat_dispersion_real
_atom_type_scat_dispersion_imag
_atom_type_scat_source
C C 0.0181 0.0091 'International Tables Vol C Tables 4.2.6.8 and 6.1.1.4'
H H 0.0000 0.0000 'International Tables Vol C Tables 4.2.6.8 and 6.1.1.4'
O O 0.0492 0.0322 'International Tables Vol C Tables 4.2.6.8 and 6.1.1.4'
Mo Mo -0.0483 2.7339 'International Tables Vol C Tables 4.2.6.8 and 6.1.1.4'
Sn Sn 0.0259 5.4591 'International Tables Vol C Tables 4.2.6.8 and 6.1.1.4'

loop_
_geom_angle_atom_site_label_1
_geom_angle_atom_site_label_2
_geom_angle_atom_site_label_3
_geom_angle
C1 Sn1 Mo1 173.1(3)
C1B Sn1 Mo1B 171.1(6)
C42 Mo1 C43 88.5(3)
C42 Mo1 C41 126.2(2)
C43 Mo1 C41 90.6(2)
C42 Mo1 C40 153.4(2)
C43 Mo1 C40 106.8(2)
C41 Mo1 C40 35.24(6)
C42 Mo1 C37 96.1(2)
C43 Mo1 C37 109.8(2)
C41 Mo1 C37 35.19(7)
C40 Mo1 C37 58.56(8)
C42 Mo1 C39 126.7(2)
C43 Mo1 C39 142.0(2)
C41 Mo1 C39 58.56(8)
C40 Mo1 C39 35.19(7)
C37 Mo1 C39 58.47(8)
C42 Mo1 C38 96.5(2)
C43 Mo1 C38 144.8(2)
C41 Mo1 C38 58.51(8)
C40 Mo1 C38 58.50(8)
C37 Mo1 C38 35.11(7)
C39 Mo1 C38 35.10(6)
C42 Mo1 Sn1 91.15(19)
C43 Mo1 Sn1 88.85(18)
C41 Mo1 Sn1 142.66(15)
C40 Mo1 Sn1 110.29(13)
C37 Mo1 Sn1 160.07(13)
C39 Mo1 Sn1 102.51(12)
C38 Mo1 Sn1 125.66(14)
C2 C1 C6 120.0
C2 C1 Sn1 118.3(4)
C6 C1 Sn1 121.7(4)
C3 C2 C1 120.0
C3 C2 C7 121.7(5)
C1 C2 C7 117.9(5)
C2 C3 C4 120.0
C2 C3 H3 120.0
C4 C3 H3 120.0
C5 C4 C3 120.0
C5 C4 H4 120.0
C3 C4 H4 120.0
C6 C5 C4 120.0
C6 C5 H5 120.0
C4 C5 H5 120.0
C5 C6 C1 120.0
C5 C6 C22 122.3(7)
C1 C6 C22 117.7(7)
C8 C7 C12 119.9(4)
C8 C7 C2B 120.6(14)
C12 C7 C2B 119.5(14)
C8 C7 C2 122.0(6)
C12 C7 C2 117.6(6)
C9 C8 C7 118.9(4)
C9 C8 C13 120.3(4)
C7 C8 C13 120.7(4)
C8 C9 C10 122.2(4)
C8 C9 H9 118.9
C10 C9 H9 118.9
C11 C10 C9 118.0(4)
C11 C10 C16 121.0(4)
C9 C10 C16 121.0(4)
C10 C11 C12 122.6(4)
C10 C11 H11 118.7
C12 C11 H11 118.7
C11 C12 C7 118.4(4)
C11 C12 C19 119.6(4)
C7 C12 C19 121.9(4)
C14 C13 C15 111.6(5)
C14 C13 C8 114.2(4)
C15 C13 C8 109.1(4)
C14 C13 H13 107.2
C15 C13 H13 107.2
C8 C13 H13 107.2
C13 C14 H14A 109.5
C13 C14 H14B 109.5
H14A C14 H14B 109.5
C13 C14 H14C 109.5
H14A C14 H14C 109.5
H14B C14 H14C 109.5
C13 C15 H15A 109.5
C13 C15 H15B 109.5
H15A C15 H15B 109.5
C13 C15 H15C 109.5
H15A C15 H15C 109.5
H15B C15 H15C 109.5
C10 C16 C17 111.0(4)
C10 C16 C18 111.8(4)
C17 C16 C18 110.5(4)
C10 C16 H16 107.8
C17 C16 H16 107.8
C18 C16 H16 107.8
C16 C17 H17A 109.5
C16 C17 H17B 109.5
H17A C17 H17B 109.5
C16 C17 H17C 109.5
H17A C17 H17C 109.5
H17B C17 H17C 109.5
C16 C18 H18A 109.5
C16 C18 H18B 109.5
H18A C18 H18B 109.5
C16 C18 H18C 109.5
H18A C18 H18C 109.5
H18B C18 H18C 109.5
C12 C19 C20 110.7(4)
C12 C19 C21 111.6(4)
C20 C19 C21 110.5(4)
C12 C19 H19 108.0
C20 C19 H19 108.0
C21 C19 H19 108.0
C19 C20 H20A 109.5
C19 C20 H20B 109.5
H20A C20 H20B 109.5
C19 C20 H20C 109.5
H20A C20 H20C 109.5
H20B C20 H20C 109.5
C19 C21 H21A 109.5
C19 C21 H21B 109.5
H21A C21 H21B 109.5
C19 C21 H21C 109.5
H21A C21 H21C 109.5
H21B C21 H21C 109.5
C27 C22 C23 120.5(11)
C27 C22 C6 120.2(10)
C23 C22 C6 119.1(11)
C22 C23 C24 118.1(11)
C22 C23 C28 122.2(12)
C24 C23 C28 119.7(13)
C25 C24 C23 121.8(11)
C25 C24 H24 119.1
C23 C24 H24 119.1
C24 C25 C26 119.7(11)
C24 C25 C31 111.8(12)
C26 C25 C31 128.1(12)
C25 C26 C27 120.4(11)
C25 C26 H26 119.8
C27 C26 H26 119.8
C22 C27 C26 119.2(11)
C22 C27 C34 123.4(11)
C26 C27 C34 117.2(11)
C23 C28 C30 116.1(13)
C23 C28 C29 111.7(14)
C30 C28 C29 106.1(14)
C23 C28 H28 107.5
C30 C28 H28 107.5
C29 C28 H28 107.5
C28 C29 H29A 109.5
C28 C29 H29B 109.5
H29A C29 H29B 109.5
C28 C29 H29C 109.5
H29A C29 H29C 109.5
H29B C29 H29C 109.5
C28 C30 H30A 109.5
C28 C30 H30B 109.5
H30A C30 H30B 109.5
C28 C30 H30C 109.5
H30A C30 H30C 109.5
H30B C30 H30C 109.5
C33 C31 C32 114.2(10)
C33 C31 C25 106.6(10)
C32 C31 C25 107.6(9)
C33 C31 H31 109.4
C32 C31 H31 109.4
C25 C31 H31 109.4
C31 C32 H32A 109.5
C31 C32 H32B 109.5
H32A C32 H32B 109.5
C31 C32 H32C 109.5
H32A C32 H32C 109.5
H32B C32 H32C 109.5
C31 C33 H33A 109.5
C31 C33 H33B 109.5
H33A C33 H33B 109.5
C31 C33 H33C 109.5
H33A C33 H33C 109.5
H33B C33 H33C 109.5
C36 C34 C35 112.5(11)
C36 C34 C27 110.3(10)
C35 C34 C27 112.7(10)
C36 C34 H34 107.0
C35 C34 H34 107.0
C27 C34 H34 107.0
C34 C35 H35A 109.5
C34 C35 H35B 109.5
H35A C35 H35B 109.5
C34 C35 H35C 109.5
H35A C35 H35C 109.5
H35B C35 H35C 109.5
C34 C36 H36A 109.5
C34 C36 H36B 109.5
H36A C36 H36B 109.5
C34 C36 H36C 109.5
H36A C36 H36C 109.5
H36B C36 H36C 109.5
C38 C37 C41 108.0
C38 C37 Mo1 72.61(18)
C41 C37 Mo1 72.15(18)
C38 C37 H37 126.0
C41 C37 H37 126.0
Mo1 C37 H37 121.0
C39 C38 C37 108.0
C39 C38 Mo1 72.30(19)
C37 C38 Mo1 72.28(18)
C39 C38 H38 126.0
C37 C38 H38 126.0
Mo1 C38 H38 121.2
C38 C39 C40 108.0
C38 C39 Mo1 72.60(19)
C40 C39 Mo1 72.15(18)
C38 C39 H39 126.0
C40 C39 H39 126.0
Mo1 C39 H39 121.0
C39 C40 C41 108.0
C39 C40 Mo1 72.67(18)
C41 C40 Mo1 72.37(19)
C39 C40 H40 126.0
C41 C40 H40 126.0
Mo1 C40 H40 120.7
C37 C41 C40 108.0
C37 C41 Mo1 72.66(19)
C40 C41 Mo1 72.39(19)
C37 C41 H41 126.0
C40 C41 H41 126.0
Mo1 C41 H41 120.7
O42 C42 Mo1 174.3(6)
O43 C43 Mo1 174.3(5)
C43B Mo1B C42B 86.9(9)
C43B Mo1B C41B 91.8(7)
C42B Mo1B C41B 131.9(7)
C43B Mo1B C37B 104.9(8)
C42B Mo1B C37B 98.3(6)
C41B Mo1B C37B 36.1(2)
C43B Mo1B C40B 114.4(8)
C42B Mo1B C40B 151.8(7)
C41B Mo1B C40B 36.0(2)
C37B Mo1B C40B 59.7(2)
C43B Mo1B C38B 140.0(8)
C42B Mo1B C38B 92.7(7)
C41B Mo1B C38B 59.5(3)
C37B Mo1B C38B 35.6(2)
C40B Mo1B C38B 59.1(3)
C43B Mo1B C39B 149.2(8)
C42B Mo1B C39B 119.7(8)
C41B Mo1B C39B 59.4(3)
C37B Mo1B C39B 59.2(3)
C40B Mo1B C39B 35.4(2)
C38B Mo1B C39B 35.2(2)
C43B Mo1B Sn1 93.2(7)
C42B Mo1B Sn1 90.9(5)
C41B Mo1B Sn1 137.2(4)
C37B Mo1B Sn1 160.0(4)
C40B Mo1B Sn1 105.3(4)
C38B Mo1B Sn1 126.8(5)
C39B Mo1B Sn1 100.9(4)
C2B C1B C6B 120.0
C2B C1B Sn1 117.0(10)
C6B C1B Sn1 123.0(10)
C3B C2B C1B 120.0
C3B C2B C7 126.3(14)
C1B C2B C7 113.7(14)
C2B C3B C4B 120.0
C2B C3B H3B 120.0
C4B C3B H3B 120.0
C5B C4B C3B 120.0
C5B C4B H4B 120.0
C3B C4B H4B 120.0
C6B C5B C4B 120.0
C6B C5B H5B 120.0
C4B C5B H5B 120.0
C5B C6B C1B 120.0
C5B C6B C22B 126.7(15)
C1B C6B C22B 113.0(15)
C27B C22B C23B 117(2)
C27B C22B C6B 125(2)
C23B C22B C6B 118(3)
C24B C23B C22B 118(3)
C24B C23B C28B 121(2)
C22B C23B C28B 121(3)
C23B C24B C25B 129(3)
C23B C24B H24B 115.7
C25B C24B H24B 115.7
C26B C25B C31B 115(3)
C26B C25B C24B 101(3)
C31B C25B C24B 140(4)
C27B C26B C25B 133(3)
C27B C26B H26B 113.5
C25B C26B H26B 113.5
C22B C27B C26B 122(3)
C22B C27B C34B 119(3)
C26B C27B C34B 119(3)
C29B C28B C23B 111(3)
C29B C28B C30B 111(3)
C23B C28B C30B 117(2)
C29B C28B H28B 105.5
C23B C28B H28B 105.5
C30B C28B H28B 105.5
C28B C29B H29D 109.5
C28B C29B H29E 109.5
H29D C29B H29E 109.5
C28B C29B H29F 109.5
H29D C29B H29F 109.5
H29E C29B H29F 109.5
C28B C30B H30D 109.5
C28B C30B H30E 109.5
H30D C30B H30E 109.5
C28B C30B H30F 109.5
H30D C30B H30F 109.5
H30E C30B H30F 109.5
C33B C31B C32B 110.8(14)
C33B C31B C25B 100(2)
C32B C31B C25B 112(3)
C33B C31B H31B 111.3
C32B C31B H31B 111.3
C25B C31B H31B 111.3
C31B C32B H32D 109.5
C31B C32B H32E 109.5
H32D C32B H32E 109.5
C31B C32B H32F 109.5
H32D C32B H32F 109.5
H32E C32B H32F 109.5
C31B C33B H33D 109.5
C31B C33B H33E 109.5
H33D C33B H33E 109.5
C31B C33B H33F 109.5
H33D C33B H33F 109.5
H33E C33B H33F 109.5
C27B C34B C35B 114(3)
C27B C34B C36B 109(2)
C35B C34B C36B 115(3)
C27B C34B H34B 106.0
C35B C34B H34B 106.0
C36B C34B H34B 106.0
C34B C35B H35D 109.5
C34B C35B H35E 109.5
H35D C35B H35E 109.5
C34B C35B H35F 109.5
H35D C35B H35F 109.5
H35E C35B H35F 109.5
C34B C36B H36D 109.5
C34B C36B H36E 109.5
H36D C36B H36E 109.5
C34B C36B H36F 109.5
H36D C36B H36F 109.5
H36E C36B H36F 109.5
C38B C37B C41B 108.0
C38B C37B Mo1B 73.8(6)
C41B C37B Mo1B 71.3(6)
C38B C37B H37B 126.0
C41B C37B H37B 126.0
Mo1B C37B H37B 120.7
C37B C38B C39B 108.0
C37B C38B Mo1B 70.6(6)
C39B C38B Mo1B 72.7(7)
C37B C38B H38B 126.0
C39B C38B H38B 126.0
Mo1B C38B H38B 122.3
C38B C39B C40B 108.0
C38B C39B Mo1B 72.1(7)
C40B C39B Mo1B 70.9(6)
C38B C39B H39B 126.0
C40B C39B H39B 126.0
Mo1B C39B H39B 122.7
C41B C40B C39B 108.0
C41B C40B Mo1B 70.8(6)
C39B C40B Mo1B 73.7(6)
C41B C40B H40B 126.0
C39B C40B H40B 126.0
Mo1B C40B H40B 121.2
C37B C41B C40B 108.0
C37B C41B Mo1B 72.6(6)
C40B C41B Mo1B 73.2(7)
C37B C41B H41B 126.0
C40B C41B H41B 126.0
Mo1B C41B H41B 120.0
O42B C42B Mo1B 177(2)
O43B C43B Mo1B 173.8(19)

loop_
_geom_bond_atom_site_label_1
_geom_bond_atom_site_label_2
_geom_bond_distance
Sn1 C1 2.036(4)
Sn1 C1B 2.307(12)
Sn1 Mo1 2.4691(7)
Sn1 Mo1B 2.4801(17)
Mo1 C42 1.944(8)
Mo1 C43 1.960(6)
Mo1 C41 2.345(5)
Mo1 C40 2.346(5)
Mo1 C37 2.352(5)
Mo1 C39 2.352(5)
Mo1 C38 2.356(5)
C1 C2 1.3900
C1 C6 1.3900
C2 C3 1.3900
C2 C7 1.529(6)
C3 C4 1.3900
C3 H3 0.9500
C4 C5 1.3900
C4 H4 0.9500
C5 C6 1.3900
C5 H5 0.9500
C6 C22 1.557(11)
C7 C8 1.405(6)
C7 C12 1.422(6)
C7 C2B 1.464(12)
C8 C9 1.391(6)
C8 C13 1.527(6)
C9 C10 1.392(6)
C9 H9 0.9500
C10 C11 1.386(6)
C10 C16 1.511(6)
C11 C12 1.389(6)
C11 H11 0.9500
C12 C19 1.520(6)
C13 C14 1.521(7)
C13 C15 1.522(8)
C13 H13 1.0000
C14 H14A 0.9800
C14 H14B 0.9800
C14 H14C 0.9800
C15 H15A 0.9800
C15 H15B 0.9800
C15 H15C 0.9800
C16 C17 1.525(7)
C16 C18 1.543(6)
C16 H16 1.0000
C17 H17A 0.9800
C17 H17B 0.9800
C17 H17C 0.9800
C18 H18A 0.9800
C18 H18B 0.9800
C18 H18C 0.9800
C19 C20 1.527(7)
C19 C21 1.529(6)
C19 H19 1.0000
C20 H20A 0.9800
C20 H20B 0.9800
C20 H20C 0.9800
C21 H21A 0.9800
C21 H21B 0.9800
C21 H21C 0.9800
C22 C27 1.382(17)
C22 C23 1.40(2)
C23 C24 1.409(14)
C23 C28 1.492(16)
C24 C25 1.360(19)
C24 H24 0.9500
C25 C26 1.37(2)
C25 C31 1.552(12)
C26 C27 1.418(16)
C26 H26 0.9500
C27 C34 1.547(16)
C28 C30 1.532(19)
C28 C29 1.55(2)
C28 H28 1.0000
C29 H29A 0.9800
C29 H29B 0.9800
C29 H29C 0.9800
C30 H30A 0.9800
C30 H30B 0.9800
C30 H30C 0.9800
C31 C33 1.498(9)
C31 C32 1.510(9)
C31 H31 1.0000
C32 H32A 0.9800
C32 H32B 0.9800
C32 H32C 0.9800
C33 H33A 0.9800
C33 H33B 0.9800
C33 H33C 0.9800
C34 C36 1.503(16)
C34 C35 1.513(16)
C34 H34 1.0000
C35 H35A 0.9800
C35 H35B 0.9800
C35 H35C 0.9800
C36 H36A 0.9800
C36 H36B 0.9800
C36 H36C 0.9800
C37 C38 1.4200
C37 C41 1.4200
C37 H37 0.9500
C38 C39 1.4200
C38 H38 0.9500
C39 C40 1.4200
C39 H39 0.9500
C40 C41 1.4200
C40 H40 0.9500
C41 H41 0.9500
C42 O42 1.155(9)
C43 O43 1.153(8)
Mo1B C43B 1.93(2)
Mo1B C42B 2.03(2)
Mo1B C41B 2.285(13)
Mo1B C37B 2.302(16)
Mo1B C40B 2.315(16)
Mo1B C38B 2.343(17)
Mo1B C39B 2.351(17)
C1B C2B 1.3900
C1B C6B 1.3900
C2B C3B 1.3900
C3B C4B 1.3900
C3B H3B 0.9500
C4B C5B 1.3900
C4B H4B 0.9500
C5B C6B 1.3900
C5B H5B 0.9500
C6B C22B 1.558(14)
C22B C27B 1.36(5)
C22B C23B 1.44(4)
C23B C24B 1.36(4)
C23B C28B 1.50(4)
C24B C25B 1.62(5)
C24B H24B 0.9500
C25B C26B 1.39(5)
C25B C31B 1.560(15)
C26B C27B 1.36(4)
C26B H26B 0.9500
C27B C34B 1.52(4)
C28B C29B 1.48(4)
C28B C30B 1.64(5)
C28B H28B 1.0000
C29B H29D 0.9800
C29B H29E 0.9800
C29B H29F 0.9800
C30B H30D 0.9800
C30B H30E 0.9800
C30B H30F 0.9800
C31B C33B 1.519(10)
C31B C32B 1.522(10)
C31B H31B 1.0000
C32B H32D 0.9800
C32B H32E 0.9800
C32B H32F 0.9800
C33B H33D 0.9800
C33B H33E 0.9800
C33B H33F 0.9800
C34B C35B 1.52(5)
C34B C36B 1.54(4)
C34B H34B 1.0000
C35B H35D 0.9800
C35B H35E 0.9800
C35B H35F 0.9800
C36B H36D 0.9800
C36B H36E 0.9800
C36B H36F 0.9800
C37B C38B 1.4200
C37B C41B 1.4200
C37B H37B 0.9500
C38B C39B 1.4200
C38B H38B 0.9500
C39B C40B 1.4200
C39B H39B 0.9500
C40B C41B 1.4200
C40B H40B 0.9500
C41B H41B 0.9500
C42B O42B 1.12(2)
C43B O43B 1.16(3)

loop_
_geom_torsion_atom_site_label_1
_geom_torsion_atom_site_label_2
_geom_torsion_atom_site_label_3
_geom_torsion_atom_site_label_4
_geom_torsion
C6 C1 C2 C3 0.0
Sn1 C1 C2 C3 178.8(6)
C6 C1 C2 C7 -172.4(9)
Sn1 C1 C2 C7 6.4(6)
C1 C2 C3 C4 0.0
C7 C2 C3 C4 172.1(10)
C2 C3 C4 C5 0.0
C3 C4 C5 C6 0.0
C4 C5 C6 C1 0.0
C4 C5 C6 C22 -178.4(8)
C2 C1 C6 C5 0.0
Sn1 C1 C6 C5 -178.8(6)
C2 C1 C6 C22 178.5(8)
Sn1 C1 C6 C22 -0.3(9)
C3 C2 C7 C8 104.3(6)
C1 C2 C7 C8 -83.5(6)
C3 C2 C7 C12 -84.2(6)
C1 C2 C7 C12 88.1(6)
C12 C7 C8 C9 -2.2(6)
C2B C7 C8 C9 -179.5(10)
C2 C7 C8 C9 169.1(5)
C12 C7 C8 C13 175.4(4)
C2B C7 C8 C13 -1.9(11)
C2 C7 C8 C13 -13.2(7)
C7 C8 C9 C10 1.1(6)
C13 C8 C9 C10 -176.6(4)
C8 C9 C10 C11 0.4(6)
C8 C9 C10 C16 -177.9(4)
C9 C10 C11 C12 -0.7(6)
C16 C10 C11 C12 177.6(4)
C10 C11 C12 C7 -0.4(6)
C10 C11 C12 C19 -179.2(4)
C8 C7 C12 C11 1.9(6)
C2B C7 C12 C11 179.2(10)
C2 C7 C12 C11 -169.8(5)
C8 C7 C12 C19 -179.3(4)
C2B C7 C12 C19 -2.0(11)
C2 C7 C12 C19 9.0(6)
C9 C8 C13 C14 -42.1(6)
C7 C8 C13 C14 140.3(5)
C9 C8 C13 C15 83.6(7)
C7 C8 C13 C15 -94.0(6)
C11 C10 C16 C17 -66.9(5)
C9 C10 C16 C17 111.4(5)
C11 C10 C16 C18 57.0(6)
C9 C10 C16 C18 -124.7(5)
C11 C12 C19 C20 68.6(5)
C7 C12 C19 C20 -110.1(5)
C11 C12 C19 C21 -54.9(6)
C7 C12 C19 C21 126.4(4)
C5 C6 C22 C27 101.7(11)
C1 C6 C22 C27 -76.8(14)
C5 C6 C22 C23 -83.4(16)
C1 C6 C22 C23 98.2(13)
C27 C22 C23 C24 2(2)
C6 C22 C23 C24 -172.9(11)
C27 C22 C23 C28 179.9(14)
C6 C22 C23 C28 5(2)
C22 C23 C24 C25 1(2)
C28 C23 C24 C25 -177.4(13)
C23 C24 C25 C26 -4.9(18)
C23 C24 C25 C31 -178.2(11)
C24 C25 C26 C27 6.6(17)
C31 C25 C26 C27 178.7(11)
C23 C22 C27 C26 -0.3(19)
C6 C22 C27 C26 174.5(11)
C23 C22 C27 C34 173.5(14)
C6 C22 C27 C34 -11.7(18)
C25 C26 C27 C22 -4.0(17)
C25 C26 C27 C34 -178.2(10)
C22 C23 C28 C30 138.9(15)
C24 C23 C28 C30 -43(2)
C22 C23 C28 C29 -99.2(17)
C24 C23 C28 C29 78.6(18)
C24 C25 C31 C33 123.5(12)
C26 C25 C31 C33 -49.1(16)
C24 C25 C31 C32 -113.5(11)
C26 C25 C31 C32 73.9(15)
C22 C27 C34 C36 -96.5(14)
C26 C27 C34 C36 77.4(14)
C22 C27 C34 C35 136.7(12)
C26 C27 C34 C35 -49.4(14)
C41 C37 C38 C39 0.0
Mo1 C37 C38 C39 63.93(19)
C41 C37 C38 Mo1 -63.93(19)
C37 C38 C39 C40 0.0
Mo1 C38 C39 C40 63.92(17)
C37 C38 C39 Mo1 -63.92(17)
C38 C39 C40 C41 0.0
Mo1 C39 C40 C41 64.21(19)
C38 C39 C40 Mo1 -64.21(19)
C38 C37 C41 C40 0.0
Mo1 C37 C41 C40 -64.23(18)
C38 C37 C41 Mo1 64.23(18)
C39 C40 C41 C37 0.0
Mo1 C40 C41 C37 64.41(18)
C39 C40 C41 Mo1 -64.41(18)
C6B C1B C2B C3B 0.0
Sn1 C1B C2B C3B -177.1(14)
C6B C1B C2B C7 178(2)
Sn1 C1B C2B C7 0.6(14)
C8 C7 C2B C3B 91.0(18)
C12 C7 C2B C3B -86.3(16)
C8 C7 C2B C1B -86.6(12)
C12 C7 C2B C1B 96.1(13)
C1B C2B C3B C4B 0.0
C7 C2B C3B C4B -177(3)
C2B C3B C4B C5B 0.0
C3B C4B C5B C6B 0.0
C4B C5B C6B C1B 0.0
C4B C5B C6B C22B -173(2)
C2B C1B C6B C5B 0.0
Sn1 C1B C6B C5B 176.9(15)
C2B C1B C6B C22B 174.1(18)
Sn1 C1B C6B C22B -9(2)
C5B C6B C22B C27B 95(3)
C1B C6B C22B C27B -79(3)
C5B C6B C22B C23B -84(3)
C1B C6B C22B C23B 103(3)
C27B C22B C23B C24B 3(4)
C6B C22B C23B C24B -179(2)
C27B C22B C23B C28B -176(3)
C6B C22B C23B C28B 3(4)
C22B C23B C24B C25B 5(4)
C28B C23B C24B C25B -176(3)
C23B C24B C25B C26B -6(4)
C23B C24B C25B C31B 151(3)
C31B C25B C26B C27B -164(4)
C24B C25B C26B C27B 0(6)
C23B C22B C27B C26B -8(5)
C6B C22B C27B C26B 173(3)
C23B C22B C27B C34B 174(3)
C6B C22B C27B C34B -4(4)
C25B C26B C27B C22B 7(7)
C25B C26B C27B C34B -176(4)
C24B C23B C28B C29B 82(4)
C22B C23B C28B C29B -99(3)
C24B C23B C28B C30B -47(4)
C22B C23B C28B C30B 132(3)
C26B C25B C31B C33B -131(3)
C24B C25B C31B C33B 73(4)
C26B C25B C31B C32B 111(3)
C24B C25B C31B C32B -44(5)
C22B C27B C34B C35B 132(3)
C26B C27B C34B C35B -45(4)
C22B C27B C34B C36B -97(3)
C26B C27B C34B C36B 85(4)
C41B C37B C38B C39B 0.0
Mo1B C37B C38B C39B -63.5(6)
C41B C37B C38B Mo1B 63.5(6)
C37B C38B C39B C40B 0.0
Mo1B C38B C39B C40B -62.2(5)
C37B C38B C39B Mo1B 62.2(5)
C38B C39B C40B C41B 0.0
Mo1B C39B C40B C41B -62.9(6)
C38B C39B C40B Mo1B 62.9(6)
C38B C37B C41B C40B 0.0
Mo1B C37B C41B C40B 65.2(6)
C38B C37B C41B Mo1B -65.2(6)
C39B C40B C41B C37B 0.0
Mo1B C40B C41B C37B -64.8(6)
C39B C40B C41B Mo1B 64.8(6)
